data_7061261
loop_
_publ_author_name
'Bhunia, Pradip'
'Maity, Souvik'
'Mayans, J\'ulia'
'Ghosh, Ashutosh'

_publ_section_title
;
 Templated synthesis of Ni(ii) complexes of unsymmetrical Schiff base
 ligands derived from 1,3-diamino-2-propanol: structural diversity and
 magnetic properties
;
_journal_issue 9
_journal_name_full 'New Journal of Chemistry'
_journal_page_first 4363
_journal_page_last 4372
_journal_paper_doi 10.1039/D1NJ05638G
_journal_volume 46
_journal_year 2022
_chemical_formula_moiety 'C40 H48 N4 Ni4 O12, 2(C H4 O),8[CH4O]'
_chemical_formula_sum 'C42 H56 N4 Ni4 O14'
_chemical_formula_weight 1075.74
_space_group_crystal_system monoclinic
_space_group_IT_number 14
_space_group_name_Hall '-P 2ybc'
_space_group_name_H-M_alt 'P 1 21/c 1'
_atom_sites_solution_hydrogens mixed
_audit_creation_date 2022-01-18
_audit_creation_method
;
Olex2 1.2
(compiled 2018.05.29 svn.r3508 for OlexSys, GUI svn.r5506)
;
_audit_update_record
;
2022-01-26 deposited with the CCDC.	2022-01-28 downloaded from the CCDC.
;
_cell_angle_alpha 90
_cell_angle_beta 98.2650(10)
_cell_angle_gamma 90
_cell_formula_units_Z 2
_cell_length_a 14.9223(4)
_cell_length_b 9.1624(2)
_cell_length_c 19.5220(5)
_cell_measurement_reflns_used 4792
_cell_measurement_temperature 296(2)
_cell_measurement_theta_max 25.365
_cell_measurement_theta_min 1.379
_cell_volume 2641.41(11)
_computing_cell_refinement 'Bruker SAINT'
_computing_data_collection 'Bruker APEX2'
_computing_data_reduction 'Bruker SAINT'
_computing_molecular_graphics 'Olex2 (Dolomanov et al., 2009)'
_computing_publication_material 'Olex2 (Dolomanov et al., 2009)'
_computing_structure_refinement 'ShelXL (Sheldrick, 2015)'
_computing_structure_solution 'SHELXT 2014/4 (Sheldrick, 2014)'
_diffrn_ambient_temperature 296.15
_diffrn_measured_fraction_theta_full 0.998
_diffrn_measured_fraction_theta_max 0.989
_diffrn_measurement_device_type 'Bruker APEX-II CCD'
_diffrn_measurement_method '\f and \w scans'
_diffrn_radiation_type MoK\a
_diffrn_radiation_wavelength 0.71073
_diffrn_reflns_av_R_equivalents 0.0362
_diffrn_reflns_av_unetI/netI 0.0215
_diffrn_reflns_Laue_measured_fraction_full 0.998
_diffrn_reflns_Laue_measured_fraction_max 0.989
_diffrn_reflns_limit_h_max 17
_diffrn_reflns_limit_h_min -17
_diffrn_reflns_limit_k_max 10
_diffrn_reflns_limit_k_min -11
_diffrn_reflns_limit_l_max 23
_diffrn_reflns_limit_l_min -23
_diffrn_reflns_number 38016
_diffrn_reflns_point_group_measured_fraction_full 0.998
_diffrn_reflns_point_group_measured_fraction_max 0.989
_diffrn_reflns_theta_full 25.242
_diffrn_reflns_theta_max 25.365
_diffrn_reflns_theta_min 2.616
_exptl_absorpt_coefficient_mu 1.464
_exptl_absorpt_correction_T_max 0.785
_exptl_absorpt_correction_T_min 0.513
_exptl_absorpt_correction_type empirical
_exptl_absorpt_process_details SADABS
_exptl_crystal_colour GREEN
_exptl_crystal_density_diffrn 1.353
_exptl_crystal_description BLOCK
_exptl_crystal_F_000 1120
_exptl_crystal_size_max 0.42
_exptl_crystal_size_mid 0.33
_exptl_crystal_size_min 0.14
_refine_diff_density_max 0.497
_refine_diff_density_min -0.318
_refine_diff_density_rms 0.062
_refine_ls_extinction_method none
_refine_ls_goodness_of_fit_ref 1.048
_refine_ls_hydrogen_treatment constr
_refine_ls_matrix_type full
_refine_ls_number_parameters 295
_refine_ls_number_reflns 4786
_refine_ls_number_restraints 0
_refine_ls_restrained_S_all 1.048
_refine_ls_R_factor_all 0.0464
_refine_ls_R_factor_gt 0.0368
_refine_ls_shift/su_max 0.000
_refine_ls_shift/su_mean 0.000
_refine_ls_structure_factor_coef Fsqd
_refine_ls_weighting_details 'w=1/[\s^2^(Fo^2^)+(0.0545P)^2^+2.2089P] where P=(Fo^2^+2Fc^2^)/3'
_refine_ls_weighting_scheme calc
_refine_ls_wR_factor_gt 0.0981
_refine_ls_wR_factor_ref 0.1047
_reflns_Friedel_coverage 0.000
_reflns_number_gt 3984
_reflns_number_total 4786
_reflns_threshold_expression 'I > 2\s(I)'
_cod_data_source_file d1nj05638g2.cif
_cod_data_source_block 2
_cod_depositor_comments
;
The following automatic conversions were performed:

data item '_exptl_absorpt_correction_type' value 'EMPIRICAL' was
changed to 'empirical' in accordance with the
/home/data/users/saulius/crontab/automatic-downloads/rss-feeds/RSC/lib/dictionaries/cif_core.dic
dictionary named 'cif_core.dic' version 2.4.2 last updated on
2011-04-26.

Automatic conversion script
Id: cif_fix_values 7556 2019-12-06 15:28:31Z antanas 

 Adding full bibliography for 7061260--7061262.cif.
;
_cod_database_code 7061261
_shelx_shelxl_version_number 2018/3
_shelx_space_group_comment
;
The symmetry employed for this shelxl refinement is uniquely defined
by the following loop, which should always be used as a source of
symmetry information in preference to the above space-group names.
They are only intended as comments.
;
_olex2_refinement_description
;
1. Fixed Uiso
 At 1.2 times of:
  All C(H) groups, All C(H,H) groups
 At 1.5 times of:
  All C(H,H,H) groups, All O(H) groups, All O(H,H) groups
2.a Rotating group:
 O71(H71A,H71B)
2.b Ternary CH refined with riding coordinates:
 C21(H21)
2.c Secondary CH2 refined with riding coordinates:
 C20(H20A,H20B), C22(H22A,H22B)
2.d Aromatic/amide H refined with riding coordinates:
 C13(H13), C14(H14), C15(H15), C16(H16), C24(H24), C26(H26), C27(H27), C28(H28)
2.e Idealised Me refined as rotating group:
 C31(H31A,H31B,H31C), C52(H52A,H52B,H52C), C62(H62A,H62B,H62C), C72(H72A,H72B,
 H72C)
2.f Idealised tetrahedral OH refined as rotating group:
 O81(H81)
;
_smtbx_masks_special_details
;
A solvent mask was calculated and 268 electrons were 
found in a volume of 556\%A^3^ in 1 void per unit cell. 
This is consistent with the presence of 8[CH4O] per Formula Unit 
which account for 288 electrons per unit cell.
;
_olex2_submission_special_instructions 'No special instructions were received'

loop_
_space_group_symop_operation_xyz
'x, y, z'
'-x, y+1/2, -z+1/2'
'-x, -y, -z'
'x, -y-1/2, z-1/2'

loop_
_atom_site_label
_atom_site_type_symbol
_atom_site_fract_x
_atom_site_fract_y
_atom_site_fract_z
_atom_site_U_iso_or_equiv
_atom_site_adp_type
_atom_site_occupancy
_atom_site_site_symmetry_order
_atom_site_calc_flag
_atom_site_refinement_flags_posn
_atom_site_refinement_flags_adp
_atom_site_refinement_flags_occupancy
_atom_site_disorder_assembly
_atom_site_disorder_group
C12 C 0.1858(2) 0.3304(4) 0.50004(18) 0.0487(8) Uani 1 1 d . . . . .
C13 C 0.1596(2) 0.1817(4) 0.4983(2) 0.0613(9) Uani 1 1 d . . . . .
H13 H 0.185491 0.117750 0.469799 0.074 Uiso 1 1 calc R . . . .
C14 C 0.0973(2) 0.1289(4) 0.5374(3) 0.0749(13) Uani 1 1 d . . . . .
H14 H 0.080599 0.031155 0.533936 0.090 Uiso 1 1 calc R . . . .
C15 C 0.0596(3) 0.2191(5) 0.5814(3) 0.0831(14) Uani 1 1 d . . . . .
H15 H 0.019885 0.181905 0.609686 0.100 Uiso 1 1 calc R . . . .
C16 C 0.0809(3) 0.3647(5) 0.5833(3) 0.0744(12) Uani 1 1 d . . . . .
H16 H 0.053571 0.426068 0.612097 0.089 Uiso 1 1 calc R . . . .
C17 C 0.1431(2) 0.4243(4) 0.5430(2) 0.0544(8) Uani 1 1 d . . . . .
C18 C 0.1611(2) 0.5829(4) 0.54905(19) 0.0544(8) Uani 1 1 d . . . . .
C20 C 0.2509(2) 0.7981(4) 0.5348(2) 0.0588(9) Uani 1 1 d . . . . .
H20A H 0.222486 0.840341 0.571824 0.071 Uiso 1 1 calc R . . . .
H20B H 0.227777 0.847610 0.491954 0.071 Uiso 1 1 calc R . . . .
C21 C 0.3529(2) 0.8156(3) 0.55018(18) 0.0508(8) Uani 1 1 d . . . . .
H21 H 0.368202 0.919232 0.547282 0.061 Uiso 1 1 calc R . . . .
C22 C 0.3832(2) 0.7620(4) 0.62406(19) 0.0606(9) Uani 1 1 d . . . . .
H22A H 0.379623 0.842069 0.656038 0.073 Uiso 1 1 calc R . . . .
H22B H 0.342323 0.685961 0.634975 0.073 Uiso 1 1 calc R . . . .
C24 C 0.5233(3) 0.7007(4) 0.69274(18) 0.0582(9) Uani 1 1 d . . . . .
H24 H 0.500315 0.748053 0.728612 0.070 Uiso 1 1 calc R . . . .
C25 C 0.6101(2) 0.6294(4) 0.70997(17) 0.0547(8) Uani 1 1 d . . . . .
C26 C 0.6571(3) 0.6452(5) 0.7772(2) 0.0719(11) Uani 1 1 d . . . . .
H26 H 0.632090 0.703039 0.808728 0.086 Uiso 1 1 calc R . . . .
C27 C 0.7380(3) 0.5787(6) 0.7976(2) 0.0820(13) Uani 1 1 d . . . . .
H27 H 0.767980 0.592944 0.842307 0.098 Uiso 1 1 calc R . . . .
C28 C 0.7762(3) 0.4892(5) 0.7518(2) 0.0736(11) Uani 1 1 d . . . . .
H28 H 0.831182 0.442750 0.765907 0.088 Uiso 1 1 calc R . . . .
C29 C 0.7319(2) 0.4703(4) 0.68561(19) 0.0548(8) Uani 1 1 d . . . . .
C30 C 0.6481(2) 0.5389(3) 0.66311(17) 0.0468(7) Uani 1 1 d . . . . .
C31 C 0.0913(3) 0.6759(5) 0.5793(3) 0.0905(15) Uani 1 1 d . . . . .
H31A H 0.108964 0.685727 0.628356 0.136 Uiso 1 1 calc GR . . . .
H31B H 0.033073 0.629744 0.570393 0.136 Uiso 1 1 calc GR . . . .
H31C H 0.088138 0.770759 0.558188 0.136 Uiso 1 1 calc GR . . . .
C52 C 0.4150(2) 0.3741(4) 0.59290(18) 0.0531(8) Uani 1 1 d . . . . .
H52A H 0.372737 0.424446 0.617207 0.080 Uiso 1 1 calc GR . . . .
H52B H 0.471532 0.362853 0.622788 0.080 Uiso 1 1 calc GR . . . .
H52C H 0.391250 0.279662 0.578808 0.080 Uiso 1 1 calc GR . . . .
C62 C 0.8550(3) 0.3482(8) 0.6462(3) 0.124(2) Uani 1 1 d . . . . .
H62A H 0.890305 0.435231 0.656112 0.186 Uiso 1 1 calc GR . . . .
H62B H 0.870322 0.303423 0.604997 0.186 Uiso 1 1 calc GR . . . .
H62C H 0.867544 0.281436 0.684301 0.186 Uiso 1 1 calc GR . . . .
C72 C 0.5995(5) 0.1001(7) 0.6610(3) 0.135(3) Uani 1 1 d . . . . .
H72A H 0.622516 0.022589 0.691634 0.202 Uiso 1 1 calc GR . . . .
H72B H 0.536244 0.113976 0.663447 0.202 Uiso 1 1 calc GR . . . .
H72C H 0.631786 0.188550 0.674425 0.202 Uiso 1 1 calc GR . . . .
N19 N 0.23076(18) 0.6410(3) 0.52868(15) 0.0499(7) Uani 1 1 d . . . . .
N23 N 0.47533(19) 0.7051(3) 0.63352(14) 0.0501(7) Uani 1 1 d . . . . .
Ni1 Ni 0.32041(3) 0.54941(4) 0.47428(2) 0.04176(13) Uani 1 1 d . . . . .
Ni2 Ni 0.51174(2) 0.63582(4) 0.54496(2) 0.03822(13) Uani 1 1 d . . . . .
O11 O 0.24562(15) 0.3696(2) 0.46136(13) 0.0532(6) Uani 1 1 d . . . . .
O31 O 0.60900(14) 0.5130(2) 0.59999(11) 0.0454(5) Uani 1 1 d . . . . .
O41 O 0.39398(14) 0.7367(2) 0.50013(11) 0.0442(5) Uani 1 1 d . . . . .
O51 O 0.42883(13) 0.45527(19) 0.53401(10) 0.0367(4) Uani 1 1 d . . . . .
O61 O 0.76181(16) 0.3843(3) 0.63633(13) 0.0610(6) Uani 1 1 d . . . . .
O71 O 0.60279(16) 0.8073(2) 0.53997(14) 0.0601(6) Uani 1 1 d . . . . .
H71A H 0.658930 0.775832 0.546343 0.090 Uiso 1 1 d GR . . . .
H71B H 0.601588 0.867703 0.574700 0.090 Uiso 1 1 d GR . . . .
O81 O 0.6100(4) 0.0670(3) 0.59879(18) 0.1320(18) Uani 1 1 d . . . . .
H81 H 0.607738 0.141377 0.575242 0.198 Uiso 1 1 calc GR . . . .

loop_
_atom_site_aniso_label
_atom_site_aniso_U_11
_atom_site_aniso_U_22
_atom_site_aniso_U_33
_atom_site_aniso_U_23
_atom_site_aniso_U_13
_atom_site_aniso_U_12
C12 0.0366(16) 0.0446(17) 0.063(2) 0.0057(15) 0.0021(14) 0.0007(13)
C13 0.0491(19) 0.049(2) 0.085(3) 0.0070(19) 0.0072(18) -0.0015(16)
C14 0.043(2) 0.055(2) 0.126(4) 0.027(2) 0.008(2) -0.0011(17)
C15 0.050(2) 0.076(3) 0.129(4) 0.028(3) 0.033(2) -0.001(2)
C16 0.050(2) 0.073(3) 0.107(3) 0.015(2) 0.032(2) 0.0064(19)
C17 0.0374(17) 0.052(2) 0.075(2) 0.0062(17) 0.0116(16) 0.0049(14)
C18 0.0418(18) 0.057(2) 0.066(2) 0.0027(17) 0.0153(15) 0.0118(16)
C20 0.057(2) 0.0407(18) 0.082(3) -0.0071(17) 0.0238(18) 0.0145(15)
C21 0.0539(19) 0.0300(15) 0.072(2) -0.0102(15) 0.0209(16) 0.0038(14)
C22 0.060(2) 0.060(2) 0.068(2) -0.0217(18) 0.0285(18) 0.0092(17)
C24 0.073(2) 0.061(2) 0.046(2) -0.0194(17) 0.0278(18) -0.0064(19)
C25 0.062(2) 0.058(2) 0.0460(18) -0.0098(16) 0.0152(16) -0.0088(17)
C26 0.083(3) 0.083(3) 0.050(2) -0.017(2) 0.012(2) -0.015(2)
C27 0.092(3) 0.102(3) 0.048(2) 0.001(2) -0.006(2) -0.022(3)
C28 0.068(3) 0.088(3) 0.062(2) 0.012(2) -0.002(2) -0.007(2)
C29 0.056(2) 0.054(2) 0.055(2) 0.0070(16) 0.0072(16) -0.0065(16)
C30 0.0544(19) 0.0428(17) 0.0445(17) -0.0012(14) 0.0112(14) -0.0099(14)
C31 0.069(3) 0.072(3) 0.142(4) -0.009(3) 0.052(3) 0.013(2)
C52 0.064(2) 0.0452(18) 0.055(2) 0.0071(15) 0.0261(16) 0.0006(16)
C62 0.074(3) 0.176(6) 0.117(4) -0.015(4) -0.006(3) 0.060(4)
C72 0.212(8) 0.083(4) 0.118(5) 0.009(4) 0.057(5) 0.014(5)
N19 0.0471(15) 0.0396(14) 0.0664(18) -0.0039(13) 0.0198(13) 0.0089(12)
N23 0.0557(16) 0.0489(16) 0.0499(16) -0.0154(13) 0.0218(13) -0.0003(13)
Ni1 0.0434(2) 0.0314(2) 0.0535(2) -0.00296(16) 0.01717(17) 0.00440(15)
Ni2 0.0447(2) 0.0294(2) 0.0438(2) -0.00615(15) 0.01749(16) 0.00257(15)
O11 0.0527(13) 0.0408(12) 0.0699(15) -0.0070(11) 0.0218(11) -0.0043(10)
O31 0.0503(12) 0.0441(12) 0.0432(12) -0.0075(9) 0.0116(9) 0.0057(10)
O41 0.0495(12) 0.0294(10) 0.0574(13) -0.0028(9) 0.0201(10) 0.0049(9)
O51 0.0466(11) 0.0279(10) 0.0389(10) 0.0008(8) 0.0179(8) 0.0030(8)
O61 0.0517(14) 0.0622(15) 0.0685(16) 0.0037(13) 0.0063(12) 0.0108(12)
O71 0.0587(14) 0.0385(12) 0.0878(18) -0.0159(12) 0.0258(13) -0.0035(11)
O81 0.294(6) 0.0388(16) 0.072(2) -0.0025(15) 0.054(3) 0.008(2)

loop_
_atom_type_symbol
_atom_type_description
_atom_type_scat_dispersion_real
_atom_type_scat_dispersion_imag
_atom_type_scat_source
C C 0.0033 0.0016 'International Tables Vol C Tables 4.2.6.8 and 6.1.1.4'
H H 0.0000 0.0000 'International Tables Vol C Tables 4.2.6.8 and 6.1.1.4'
N N 0.0061 0.0033 'International Tables Vol C Tables 4.2.6.8 and 6.1.1.4'
Ni Ni 0.3393 1.1124 'International Tables Vol C Tables 4.2.6.8 and 6.1.1.4'
O O 0.0106 0.0060 'International Tables Vol C Tables 4.2.6.8 and 6.1.1.4'

loop_
_geom_angle_atom_site_label_1
_geom_angle_atom_site_label_2
_geom_angle_atom_site_label_3
_geom_angle
_geom_angle_site_symmetry_1
_geom_angle_site_symmetry_3
_geom_angle_publ_flag
C17 C12 C13 116.9(3) . . ?
O11 C12 C13 117.6(3) . . ?
O11 C12 C17 125.5(3) . . ?
C12 C13 H13 118.9 . . ?
C14 C13 C12 122.2(4) . . ?
C14 C13 H13 118.9 . . ?
C13 C14 H14 119.7 . . ?
C15 C14 C13 120.6(4) . . ?
C15 C14 H14 119.7 . . ?
C14 C15 H15 120.4 . . ?
C14 C15 C16 119.2(4) . . ?
C16 C15 H15 120.4 . . ?
C15 C16 H16 119.0 . . ?
C15 C16 C17 122.1(4) . . ?
C17 C16 H16 119.0 . . ?
C12 C17 C18 123.6(3) . . ?
C16 C17 C12 118.9(3) . . ?
C16 C17 C18 117.5(3) . . ?
C17 C18 C31 117.0(3) . . ?
N19 C18 C17 122.0(3) . . ?
N19 C18 C31 121.1(3) . . ?
H20A C20 H20B 108.4 . . ?
C21 C20 H20A 110.1 . . ?
C21 C20 H20B 110.1 . . ?
N19 C20 H20A 110.1 . . ?
N19 C20 H20B 110.1 . . ?
N19 C20 C21 107.9(3) . . ?
C20 C21 H21 109.0 . . ?
C20 C21 C22 107.8(3) . . ?
C22 C21 H21 109.0 . . ?
O41 C21 C20 109.2(3) . . ?
O41 C21 H21 109.0 . . ?
O41 C21 C22 112.7(3) . . ?
C21 C22 H22A 109.1 . . ?
C21 C22 H22B 109.1 . . ?
H22A C22 H22B 107.9 . . ?
N23 C22 C21 112.4(3) . . ?
N23 C22 H22A 109.1 . . ?
N23 C22 H22B 109.1 . . ?
C25 C24 H24 116.8 . . ?
N23 C24 H24 116.8 . . ?
N23 C24 C25 126.5(3) . . ?
C26 C25 C24 118.8(3) . . ?
C26 C25 C30 118.2(4) . . ?
C30 C25 C24 123.0(3) . . ?
C25 C26 H26 119.0 . . ?
C27 C26 C25 122.1(4) . . ?
C27 C26 H26 119.0 . . ?
C26 C27 H27 119.9 . . ?
C26 C27 C28 120.2(4) . . ?
C28 C27 H27 119.9 . . ?
C27 C28 H28 120.3 . . ?
C29 C28 C27 119.4(4) . . ?
C29 C28 H28 120.3 . . ?
C28 C29 C30 121.4(4) . . ?
O61 C29 C28 124.9(4) . . ?
O61 C29 C30 113.7(3) . . ?
C29 C30 C25 118.7(3) . . ?
O31 C30 C25 123.4(3) . . ?
O31 C30 C29 117.9(3) . . ?
C18 C31 H31A 109.5 . . ?
C18 C31 H31B 109.5 . . ?
C18 C31 H31C 109.5 . . ?
H31A C31 H31B 109.5 . . ?
H31A C31 H31C 109.5 . . ?
H31B C31 H31C 109.5 . . ?
H52A C52 H52B 109.5 . . ?
H52A C52 H52C 109.5 . . ?
H52B C52 H52C 109.5 . . ?
O51 C52 H52A 109.5 . . ?
O51 C52 H52B 109.5 . . ?
O51 C52 H52C 109.5 . . ?
H62A C62 H62B 109.5 . . ?
H62A C62 H62C 109.5 . . ?
H62B C62 H62C 109.5 . . ?
O61 C62 H62A 109.5 . . ?
O61 C62 H62B 109.5 . . ?
O61 C62 H62C 109.5 . . ?
H72A C72 H72B 109.5 . . ?
H72A C72 H72C 109.5 . . ?
H72B C72 H72C 109.5 . . ?
O81 C72 H72A 109.5 . . ?
O81 C72 H72B 109.5 . . ?
O81 C72 H72C 109.5 . . ?
C18 N19 C20 123.2(3) . . ?
C18 N19 Ni1 128.5(2) . . ?
C20 N19 Ni1 107.9(2) . . ?
C22 N23 Ni2 112.0(2) . . ?
C24 N23 C22 121.7(3) . . ?
C24 N23 Ni2 126.3(2) . . ?
N19 Ni1 O41 83.93(9) . . y
N19 Ni1 O51 114.05(10) . . y
N19 Ni1 O61 94.40(10) . 3_666 y
O11 Ni1 N19 90.52(10) . . y
O11 Ni1 O31 90.89(9) . 3_666 y
O11 Ni1 O41 172.80(9) . . y
O11 Ni1 O51 96.13(9) . . y
O11 Ni1 O61 83.71(10) . 3_666 y
O31 Ni1 N19 165.06(10) 3_666 . y
O31 Ni1 O41 95.66(8) 3_666 . y
O31 Ni1 O51 80.57(8) 3_666 . y
O31 Ni1 O61 70.98(8) 3_666 3_666 y
O41 Ni1 O61 101.24(9) . 3_666 y
O51 Ni1 O41 82.04(8) . . y
O51 Ni1 O61 151.54(8) . 3_666 y
N23 Ni2 O31 88.89(10) . . y
N23 Ni2 O41 84.45(10) . . y
N23 Ni2 O51 168.35(10) . 3_666 y
N23 Ni2 O51 96.41(10) . . y
N23 Ni2 O71 93.50(10) . . y
O31 Ni2 O41 167.79(9) . . y
O31 Ni2 O51 89.02(8) . . y
O31 Ni2 O51 79.56(8) . 3_666 y
O31 Ni2 O71 91.22(10) . . y
O41 Ni2 O71 99.38(9) . . y
O51 Ni2 O41 107.19(8) 3_666 . y
O51 Ni2 O41 81.59(8) . . y
O51 Ni2 O51 85.05(8) . 3_666 y
O51 Ni2 O71 170.09(8) . . y
O51 Ni2 O71 85.25(8) 3_666 . y
C12 O11 Ni1 125.2(2) . . ?
C30 O31 Ni1 121.8(2) . 3_666 ?
C30 O31 Ni2 126.1(2) . . ?
Ni1 O31 Ni2 100.80(9) 3_666 . ?
C21 O41 Ni1 108.93(17) . . ?
C21 O41 Ni2 111.13(19) . . ?
Ni1 O41 Ni2 97.00(8) . . ?
C52 O51 Ni1 119.42(19) . . ?
C52 O51 Ni2 121.70(17) . 3_666 ?
C52 O51 Ni2 119.73(19) . . ?
Ni1 O51 Ni2 97.74(8) . . ?
Ni1 O51 Ni2 97.73(8) . 3_666 ?
Ni2 O51 Ni2 94.95(8) . 3_666 ?
C29 O61 C62 116.9(3) . . ?
C29 O61 Ni1 108.09(19) . 3_666 ?
C62 O61 Ni1 123.1(3) . 3_666 ?
Ni2 O71 H71A 111.1 . . ?
Ni2 O71 H71B 110.7 . . ?
H71A O71 H71B 102.9 . . ?
C72 O81 H81 109.5 . . ?

loop_
_geom_bond_atom_site_label_1
_geom_bond_atom_site_label_2
_geom_bond_distance
_geom_bond_site_symmetry_2
_geom_bond_publ_flag
C12 C13 1.416(5) . ?
C12 C17 1.415(5) . ?
C12 O11 1.300(4) . ?
C13 H13 0.9300 . ?
C13 C14 1.372(5) . ?
C14 H14 0.9300 . ?
C14 C15 1.370(6) . ?
C15 H15 0.9300 . ?
C15 C16 1.371(6) . ?
C16 H16 0.9300 . ?
C16 C17 1.411(5) . ?
C17 C18 1.479(5) . ?
C18 C31 1.528(5) . ?
C18 N19 1.281(4) . ?
C20 H20A 0.9700 . ?
C20 H20B 0.9700 . ?
C20 C21 1.517(5) . ?
C20 N19 1.472(4) . ?
C21 H21 0.9800 . ?
C21 C22 1.529(5) . ?
C21 O41 1.423(4) . ?
C22 H22A 0.9700 . ?
C22 H22B 0.9700 . ?
C22 N23 1.456(4) . ?
C24 H24 0.9300 . ?
C24 C25 1.447(5) . ?
C24 N23 1.270(4) . ?
C25 C26 1.403(5) . ?
C25 C30 1.413(5) . ?
C26 H26 0.9300 . ?
C26 C27 1.361(6) . ?
C27 H27 0.9300 . ?
C27 C28 1.394(7) . ?
C28 H28 0.9300 . ?
C28 C29 1.376(5) . ?
C29 C30 1.411(5) . ?
C29 O61 1.367(4) . ?
C30 O31 1.307(4) . ?
C31 H31A 0.9600 . ?
C31 H31B 0.9600 . ?
C31 H31C 0.9600 . ?
C52 H52A 0.9600 . ?
C52 H52B 0.9600 . ?
C52 H52C 0.9600 . ?
C52 O51 1.409(4) . ?
C62 H62A 0.9600 . ?
C62 H62B 0.9600 . ?
C62 H62C 0.9600 . ?
C62 O61 1.415(5) . ?
C72 H72A 0.9600 . ?
C72 H72B 0.9600 . ?
C72 H72C 0.9600 . ?
C72 O81 1.283(6) . ?
N19 Ni1 2.008(3) . y
N23 Ni2 1.989(2) . y
Ni1 O11 1.985(2) . y
Ni1 O31 1.995(2) 3_666 y
Ni1 O41 2.061(2) . y
Ni1 O51 2.044(2) . y
Ni1 O61 2.403(2) 3_666 y
Ni2 O31 2.019(2) . y
Ni2 O41 2.066(2) . y
Ni2 O51 2.0622(18) 3_666 y
Ni2 O51 2.0583(19) . y
Ni2 O71 2.089(2) . y
O71 H71A 0.8778 . ?
O71 H71B 0.8772 . ?
O81 H81 0.8200 . ?

loop_
_geom_hbond_atom_site_label_D
_geom_hbond_atom_site_label_H
_geom_hbond_atom_site_label_A
_geom_hbond_distance_DH
_geom_hbond_distance_HA
_geom_hbond_distance_DA
_geom_hbond_angle_DHA
_geom_hbond_site_symmetry_A
O71 H71A O11 0.8800 1.9700 2.786(3) 154.00 3_666
O71 H71B O81 0.8800 1.8900 2.638(4) 143.00 1_565
O81 H81 O41 0.8200 1.8400 2.633(4) 161.00 3_666

loop_
_smtbx_masks_void_nr
_smtbx_masks_void_average_x
_smtbx_masks_void_average_y
_smtbx_masks_void_average_z
_smtbx_masks_void_volume
_smtbx_masks_void_count_electrons
_smtbx_masks_void_content
1 0.000 -0.137 0.250 278.4 133.7 '8 MeOH'
2 0.000 -0.567 0.750 278.4 133.7 '8 MeOH'
